data_7108773
loop_
_publ_author_name
'Peng Sang'
'Ming Yu'
'Hangfei Tu'
'Jianwei Zou'
'Yuhong Zhang'

_publ_section_title
;
 Highly regioselective synthesis of fused seven-membered rings through
 copper-catalyzed cross-coupling
;
_journal_name_full Chem.Commun.
_journal_page_first 701
_journal_paper_doi 10.1039/c2cc37891d
_journal_volume 49
_journal_year 2013
_chemical_formula_moiety 'C20 H12 Cl N O'
_chemical_formula_sum 'C20 H12 Cl N O'
_chemical_formula_weight 317.76
_chemical_name_systematic
;
?
;
_space_group_IT_number 61
_symmetry_cell_setting orthorhombic
_symmetry_space_group_name_Hall '-P 2ac 2ab'
_symmetry_space_group_name_H-M 'P b c a'
_atom_sites_solution_hydrogens geom
_atom_sites_solution_primary direct
_atom_sites_solution_secondary difmap
_audit_creation_method SHELXL-97
_cell_angle_alpha 90.00
_cell_angle_beta 90.00
_cell_angle_gamma 90.00
_cell_formula_units_Z 8
_cell_length_a 20.8600(15)
_cell_length_b 6.7273(4)
_cell_length_c 21.7338(12)
_cell_measurement_reflns_used 3067
_cell_measurement_temperature 293(2)
_cell_measurement_theta_max 29.5203
_cell_measurement_theta_min 3.0219
_cell_volume 3049.9(3)
_computing_cell_refinement 'CrysAlis PRO (Agilent Technologies, 2011)'
_computing_data_collection 'CrysAlis PRO'
_computing_data_reduction 'CrysAlis PRO'
_computing_molecular_graphics 'OLEX2 (Dolomanov et al., 2009)'
_computing_publication_material OLEX2
_computing_structure_refinement 'SHELXL-97 (Sheldrick, 2008)'
_computing_structure_solution 'SHELXS-97 (Sheldrick, 2008)'
_diffrn_ambient_temperature 293(2)
_diffrn_detector_area_resol_mean 10.3592
_diffrn_measured_fraction_theta_full 0.998
_diffrn_measured_fraction_theta_max 0.998
_diffrn_measurement_device_type 'Xcalibur, Atlas, Gemini ultra'
_diffrn_measurement_method '\w scans'
_diffrn_radiation_monochromator graphite
_diffrn_radiation_source 'fine-focus sealed tube'
_diffrn_radiation_type MoK\a
_diffrn_radiation_wavelength 0.71073
_diffrn_reflns_av_R_equivalents 0.0280
_diffrn_reflns_av_sigmaI/netI 0.0224
_diffrn_reflns_limit_h_max 21
_diffrn_reflns_limit_h_min -25
_diffrn_reflns_limit_k_max 8
_diffrn_reflns_limit_k_min -6
_diffrn_reflns_limit_l_max 21
_diffrn_reflns_limit_l_min -26
_diffrn_reflns_number 11373
_diffrn_reflns_theta_full 25.35
_diffrn_reflns_theta_max 25.35
_diffrn_reflns_theta_min 3.32
_exptl_absorpt_coefficient_mu 0.254
_exptl_absorpt_correction_T_max 0.9323
_exptl_absorpt_correction_T_min 0.9164
_exptl_absorpt_correction_type multi-scan
_exptl_absorpt_process_details
;
CrysAlis PRO (Agilent Technologies, 2011)
;
_exptl_crystal_colour colorless
_exptl_crystal_density_diffrn 1.384
_exptl_crystal_density_method 'not measured'
_exptl_crystal_description block
_exptl_crystal_F_000 1312
_exptl_crystal_size_max 0.35
_exptl_crystal_size_mid 0.32
_exptl_crystal_size_min 0.28
_refine_diff_density_max 0.162
_refine_diff_density_min -0.333
_refine_diff_density_rms 0.045
_refine_ls_extinction_method none
_refine_ls_goodness_of_fit_ref 1.057
_refine_ls_hydrogen_treatment constr
_refine_ls_matrix_type full
_refine_ls_number_parameters 208
_refine_ls_number_reflns 2784
_refine_ls_number_restraints 0
_refine_ls_restrained_S_all 1.057
_refine_ls_R_factor_all 0.0521
_refine_ls_R_factor_gt 0.0387
_refine_ls_shift/su_max 0.000
_refine_ls_shift/su_mean 0.000
_refine_ls_structure_factor_coef Fsqd
_refine_ls_weighting_details 'calc w=1/[\s^2^(Fo^2^)+(0.0398P)^2^+1.0794P] where P=(Fo^2^+2Fc^2^)/3'
_refine_ls_weighting_scheme calc
_refine_ls_wR_factor_gt 0.0880
_refine_ls_wR_factor_ref 0.0960
_reflns_number_gt 2233
_reflns_number_total 2784
_reflns_threshold_expression >2sigma(I)
_cod_data_source_file c2cc37891d.txt
_cod_data_source_block 120705_sp162_3
_cod_database_code 7108773

loop_
_symmetry_equiv_pos_as_xyz
'x, y, z'
'-x+1/2, -y, z+1/2'
'x+1/2, -y+1/2, -z'
'-x, y+1/2, -z+1/2'
'-x, -y, -z'
'x-1/2, y, -z-1/2'
'-x-1/2, y-1/2, z'
'x, -y-1/2, z-1/2'

loop_
_atom_site_label
_atom_site_type_symbol
_atom_site_fract_x
_atom_site_fract_y
_atom_site_fract_z
_atom_site_U_iso_or_equiv
_atom_site_adp_type
_atom_site_occupancy
_atom_site_symmetry_multiplicity
_atom_site_calc_flag
_atom_site_refinement_flags
Cl1 Cl 0.18132(3) 0.70237(10) 0.48482(2) 0.0625(2) Uani 1 1 d .
O1 O 0.14396(6) 0.39770(18) 0.39470(5) 0.0393(3) Uani 1 1 d .
N1 N 0.12860(7) 0.4502(2) 0.26857(6) 0.0342(3) Uani 1 1 d .
C1 C 0.15433(8) 0.5832(3) 0.36937(8) 0.0342(4) Uani 1 1 d .
C2 C 0.17355(8) 0.7402(3) 0.40622(8) 0.0398(4) Uani 1 1 d .
C3 C 0.18754(9) 0.9239(3) 0.38151(9) 0.0466(5) Uani 1 1 d .
H3 H 0.2009 1.0278 0.4067 0.056 Uiso 1 1 calc R
C4 C 0.18144(9) 0.9509(3) 0.31898(10) 0.0470(5) Uani 1 1 d .
H4 H 0.1911 1.0740 0.3018 0.056 Uiso 1 1 calc R
C5 C 0.16117(9) 0.7979(3) 0.28136(9) 0.0407(4) Uani 1 1 d .
H5 H 0.1562 0.8195 0.2394 0.049 Uiso 1 1 calc R
C6 C 0.14824(8) 0.6122(3) 0.30614(7) 0.0330(4) Uani 1 1 d .
C7 C 0.14869(8) 0.4173(3) 0.20801(7) 0.0344(4) Uani 1 1 d .
C8 C 0.19956(9) 0.4981(3) 0.17482(8) 0.0413(4) Uani 1 1 d .
H8 H 0.2267 0.5926 0.1921 0.050 Uiso 1 1 calc R
C9 C 0.20808(10) 0.4322(3) 0.11535(8) 0.0462(5) Uani 1 1 d .
H9 H 0.2414 0.4845 0.0920 0.055 Uiso 1 1 calc R
C10 C 0.16806(10) 0.2893(3) 0.08918(9) 0.0480(5) Uani 1 1 d .
H10 H 0.1750 0.2490 0.0488 0.058 Uiso 1 1 calc R
C11 C 0.11872(10) 0.2075(3) 0.12210(9) 0.0465(5) Uani 1 1 d .
H11 H 0.0924 0.1118 0.1044 0.056 Uiso 1 1 calc R
C12 C 0.10848(9) 0.2702(3) 0.18289(8) 0.0377(4) Uani 1 1 d .
C13 C 0.06375(9) 0.2157(3) 0.22927(8) 0.0409(4) Uani 1 1 d .
H13 H 0.0311 0.1225 0.2250 0.049 Uiso 1 1 calc R
C14 C 0.07671(8) 0.3227(3) 0.28081(8) 0.0344(4) Uani 1 1 d .
C15 C 0.04638(9) 0.3043(3) 0.34123(8) 0.0357(4) Uani 1 1 d .
C16 C -0.01645(9) 0.2340(3) 0.34612(9) 0.0434(5) Uani 1 1 d .
H16 H -0.0399 0.2103 0.3105 0.052 Uiso 1 1 calc R
C17 C -0.04455(11) 0.1989(3) 0.40239(9) 0.0520(5) Uani 1 1 d .
H17 H -0.0864 0.1515 0.4044 0.062 Uiso 1 1 calc R
C18 C -0.01056(11) 0.2343(3) 0.45578(10) 0.0553(6) Uani 1 1 d .
H18 H -0.0294 0.2098 0.4938 0.066 Uiso 1 1 calc R
C19 C 0.05159(10) 0.3062(3) 0.45264(9) 0.0500(5) Uani 1 1 d .
H19 H 0.0744 0.3319 0.4885 0.060 Uiso 1 1 calc R
C20 C 0.07932(9) 0.3393(3) 0.39596(8) 0.0372(4) Uani 1 1 d .

loop_
_atom_site_aniso_label
_atom_site_aniso_U_11
_atom_site_aniso_U_22
_atom_site_aniso_U_33
_atom_site_aniso_U_23
_atom_site_aniso_U_13
_atom_site_aniso_U_12
Cl1 0.0636(4) 0.0828(4) 0.0412(3) -0.0167(3) -0.0089(2) -0.0058(3)
O1 0.0374(7) 0.0386(7) 0.0418(7) 0.0040(6) -0.0078(5) 0.0001(6)
N1 0.0384(8) 0.0305(8) 0.0336(7) -0.0017(6) -0.0036(6) -0.0040(7)
C1 0.0277(9) 0.0333(9) 0.0416(9) -0.0034(8) -0.0040(7) 0.0020(8)
C2 0.0294(9) 0.0470(11) 0.0430(10) -0.0124(9) -0.0045(7) 0.0025(9)
C3 0.0371(11) 0.0400(11) 0.0627(13) -0.0164(10) -0.0042(9) -0.0024(9)
C4 0.0401(11) 0.0312(10) 0.0699(13) -0.0027(10) -0.0034(9) -0.0024(9)
C5 0.0393(11) 0.0356(10) 0.0473(10) 0.0015(9) -0.0053(8) 0.0000(8)
C6 0.0279(9) 0.0308(9) 0.0405(9) -0.0037(8) -0.0047(7) 0.0002(8)
C7 0.0377(10) 0.0317(9) 0.0338(9) -0.0002(8) -0.0037(7) 0.0017(8)
C8 0.0401(11) 0.0399(10) 0.0439(10) 0.0009(9) -0.0039(8) -0.0031(9)
C9 0.0441(11) 0.0515(12) 0.0429(10) 0.0013(10) 0.0054(8) 0.0012(10)
C10 0.0546(12) 0.0524(12) 0.0372(10) -0.0046(9) 0.0016(9) 0.0051(11)
C11 0.0564(13) 0.0440(11) 0.0391(10) -0.0073(9) -0.0072(9) -0.0038(10)
C12 0.0411(10) 0.0342(10) 0.0378(9) -0.0011(8) -0.0057(8) -0.0007(8)
C13 0.0422(11) 0.0391(10) 0.0413(10) -0.0034(9) -0.0065(8) -0.0091(9)
C14 0.0351(10) 0.0300(9) 0.0382(9) 0.0011(8) -0.0044(7) -0.0028(8)
C15 0.0373(10) 0.0284(9) 0.0414(9) 0.0014(8) -0.0010(7) -0.0008(8)
C16 0.0422(11) 0.0399(10) 0.0480(11) -0.0009(9) -0.0019(8) -0.0076(9)
C17 0.0463(12) 0.0483(12) 0.0613(13) 0.0021(11) 0.0092(9) -0.0111(10)
C18 0.0600(14) 0.0564(13) 0.0496(12) 0.0055(10) 0.0147(10) -0.0048(11)
C19 0.0573(13) 0.0547(12) 0.0380(10) 0.0022(9) -0.0026(9) -0.0019(11)
C20 0.0372(10) 0.0320(9) 0.0426(10) 0.0007(8) -0.0025(7) 0.0016(8)

loop_
_atom_type_symbol
_atom_type_description
_atom_type_scat_dispersion_real
_atom_type_scat_dispersion_imag
_atom_type_scat_source
C C 0.0033 0.0016 'International Tables Vol C Tables 4.2.6.8 and 6.1.1.4'
H H 0.0000 0.0000 'International Tables Vol C Tables 4.2.6.8 and 6.1.1.4'
Cl Cl 0.1484 0.1585 'International Tables Vol C Tables 4.2.6.8 and 6.1.1.4'
N N 0.0061 0.0033 'International Tables Vol C Tables 4.2.6.8 and 6.1.1.4'
O O 0.0106 0.0060 'International Tables Vol C Tables 4.2.6.8 and 6.1.1.4'

loop_
_geom_angle_atom_site_label_1
_geom_angle_atom_site_label_2
_geom_angle_atom_site_label_3
_geom_angle
C1 O1 C20 114.25(13)
C7 N1 C14 108.18(13)
C7 N1 C6 125.12(14)
C14 N1 C6 125.48(14)
O1 C1 C2 120.27(16)
O1 C1 C6 120.33(15)
C2 C1 C6 119.34(17)
C3 C2 C1 121.30(17)
C3 C2 Cl1 119.70(14)
C1 C2 Cl1 118.99(15)
C4 C3 C2 118.91(18)
C4 C3 H3 120.5
C2 C3 H3 120.5
C3 C4 C5 120.95(19)
C3 C4 H4 119.5
C5 C4 H4 119.5
C4 C5 C6 120.07(18)
C4 C5 H5 120.0
C6 C5 H5 120.0
C5 C6 C1 119.40(16)
C5 C6 N1 121.56(15)
C1 C6 N1 119.04(15)
C8 C7 N1 130.81(16)
C8 C7 C12 121.82(16)
N1 C7 C12 107.32(15)
C9 C8 C7 117.29(17)
C9 C8 H8 121.4
C7 C8 H8 121.4
C8 C9 C10 121.80(18)
C8 C9 H9 119.1
C10 C9 H9 119.1
C11 C10 C9 120.94(18)
C11 C10 H10 119.5
C9 C10 H10 119.5
C10 C11 C12 119.06(18)
C10 C11 H11 120.5
C12 C11 H11 120.5
C11 C12 C7 119.07(17)
C11 C12 C13 133.63(17)
C7 C12 C13 107.30(15)
C14 C13 C12 108.51(16)
C14 C13 H13 125.7
C12 C13 H13 125.7
C13 C14 N1 108.68(15)
C13 C14 C15 127.53(17)
N1 C14 C15 123.67(15)
C20 C15 C16 117.04(17)
C20 C15 C14 122.59(16)
C16 C15 C14 120.17(16)
C17 C16 C15 121.67(18)
C17 C16 H16 119.2
C15 C16 H16 119.2
C16 C17 C18 119.9(2)
C16 C17 H17 120.0
C18 C17 H17 120.0
C17 C18 C19 119.95(19)
C17 C18 H18 120.0
C19 C18 H18 120.0
C20 C19 C18 119.53(18)
C20 C19 H19 120.2
C18 C19 H19 120.2
C19 C20 C15 121.88(18)
C19 C20 O1 117.73(16)
C15 C20 O1 120.26(15)

loop_
_geom_bond_atom_site_label_1
_geom_bond_atom_site_label_2
_geom_bond_distance
Cl1 C2 1.7346(19)
O1 C1 1.381(2)
O1 C20 1.405(2)
N1 C7 1.399(2)
N1 C14 1.407(2)
N1 C6 1.422(2)
C1 C2 1.385(2)
C1 C6 1.394(2)
C2 C3 1.379(3)
C3 C4 1.377(3)
C3 H3 0.9300
C4 C5 1.381(3)
C4 H4 0.9300
C5 C6 1.387(2)
C5 H5 0.9300
C7 C8 1.393(3)
C7 C12 1.407(2)
C8 C9 1.378(3)
C8 H8 0.9300
C9 C10 1.395(3)
C9 H9 0.9300
C10 C11 1.369(3)
C10 H10 0.9300
C11 C12 1.403(3)
C11 H11 0.9300
C12 C13 1.422(3)
C13 C14 1.359(2)
C13 H13 0.9300
C14 C15 1.463(2)
C15 C20 1.394(2)
C15 C16 1.397(3)
C16 C17 1.376(3)
C16 H16 0.9300
C17 C18 1.380(3)
C17 H17 0.9300
C18 C19 1.386(3)
C18 H18 0.9300
C19 C20 1.379(3)
C19 H19 0.9300
